data_2022882
loop_
_publ_author_name
'Poreba, Tomasz'
'Garbarino, Gaston'
'Comboni, Davide'
'Mezouar, Mohamed'

_publ_section_title
;
 Deformation of polyiodides in Cs2I8 crystals at high pressure
;
_journal_issue 6
_journal_name_full 'Acta Crystallographica Section B Structural Science, Crystal Engineering and Materials'
_journal_page_first 934
_journal_page_last 939
_journal_paper_doi 10.1107/S2052520621010192
_journal_volume 77
_journal_year 2021
_chemical_formula_moiety 'Cs I4'
_chemical_formula_sum 'Cs I4'
_chemical_formula_weight 640.51
_chemical_name_common 'Cesium Tetraiodide'
_chemical_name_systematic 'dicesium octaiodide'
_space_group_crystal_system monoclinic
_space_group_IT_number 14
_space_group_name_Hall '-P 2ybc'
_space_group_name_H-M_alt 'P 1 21/c 1'
_audit_creation_date 2021-07-19
_audit_creation_method
;
Olex2 1.2
(compiled 2018.05.29 svn.r3508 for OlexSys, GUI svn.r5506)
;
_audit_update_record
;
2021-07-20 deposited with the CCDC. 2021-07-23 downloaded from the CCDC.
;
_cell_angle_alpha 90
_cell_angle_beta 115.810(10)
_cell_angle_gamma 90
_cell_formula_units_Z 4
_cell_length_a 9.6171(13)
_cell_length_b 8.5889(2)
_cell_length_c 10.4726(4)
_cell_measurement_pressure 3050000
_cell_measurement_reflns_used 1374
_cell_measurement_temperature 296(2)
_cell_measurement_theta_max 21.5510
_cell_measurement_theta_min 1.8530
_cell_volume 778.75(13)
_computing_cell_refinement 'CrysAlisPro 1.171.41.93a (Rigaku OD, 2020)'
_computing_data_collection 'CrysAlisPro 1.171.41.93a (Rigaku OD, 2020)'
_computing_data_reduction 'CrysAlisPro 1.171.41.93a (Rigaku OD, 2020)'
_computing_molecular_graphics 'Olex2 1.3 (Dolomanov et al., 2009)'
_computing_publication_material 'Olex2 1.3 (Dolomanov et al., 2009)'
_computing_structure_refinement 'SHELXL 2018/3 (Sheldrick, 2015)'
_computing_structure_solution 'SHELXT 2014/5 (Sheldrick, 2014)'
_diffrn_ambient_environment Helium
_diffrn_ambient_pressure 3050000
_diffrn_ambient_temperature 296(2)
_diffrn_detector 'Hybrid Pixel Array Detector'
_diffrn_detector_area_resol_mean 13.3333
_diffrn_detector_type 'Eiger 9M CdTe'
_diffrn_measured_fraction_theta_full 0.385
_diffrn_measured_fraction_theta_max 0.221
_diffrn_measurement_details
;
List of Runs (angles in degrees, time in seconds):

  # Type    Start    End  Width  t~exp~   \w     \q     \k     \f   Frames
#--------------------------------------------------------------------------
  1  \w    -32.00  32.00   0.50    0.20    --    0.00   0.00   0.00  128
;
_diffrn_measurement_device '1-circle goniometer'
_diffrn_measurement_device_type 'esperanto-CrysAlisPro-abstract goniometer imported esperanto images'
_diffrn_measurement_method 'phi scan'
_diffrn_measurement_specimen_support 'diamond anvil cell'
_diffrn_orient_matrix_type 'CrysAlisPro convention (1999,Acta A55,543-557)'
_diffrn_orient_matrix_UB_11 0.0445805000
_diffrn_orient_matrix_UB_12 -0.0121331000
_diffrn_orient_matrix_UB_13 0.0087998000
_diffrn_orient_matrix_UB_21 -0.0130889000
_diffrn_orient_matrix_UB_22 -0.0077324000
_diffrn_orient_matrix_UB_23 -0.0423935000
_diffrn_orient_matrix_UB_31 0.0096347000
_diffrn_orient_matrix_UB_32 0.0456115000
_diffrn_orient_matrix_UB_33 -0.0048510000
_diffrn_radiation_collimation '0.02 mm  double pinhole'
_diffrn_radiation_monochromator synchrotron
_diffrn_radiation_probe x-ray
_diffrn_radiation_type synchrotron
_diffrn_radiation_wavelength 0.41077
_diffrn_reflns_av_R_equivalents 0.0214
_diffrn_reflns_av_unetI/netI 0.0202
_diffrn_reflns_Laue_measured_fraction_full 0.385
_diffrn_reflns_Laue_measured_fraction_max 0.221
_diffrn_reflns_limit_h_max 7
_diffrn_reflns_limit_h_min -6
_diffrn_reflns_limit_k_max 11
_diffrn_reflns_limit_k_min -12
_diffrn_reflns_limit_l_max 15
_diffrn_reflns_limit_l_min -16
_diffrn_reflns_number 1893
_diffrn_reflns_point_group_measured_fraction_full 0.385
_diffrn_reflns_point_group_measured_fraction_max 0.221
_diffrn_reflns_theta_full 14.268
_diffrn_reflns_theta_max 21.545
_diffrn_reflns_theta_min 1.854
_diffrn_source 'undulator, ID15B, ESRF'
_exptl_absorpt_coefficient_mu 4.675
_exptl_absorpt_correction_T_max 1.00000
_exptl_absorpt_correction_T_min 0.70156
_exptl_absorpt_correction_type multi-scan
_exptl_absorpt_process_details
;
CrysAlisPro 1.171.41.93a (Rigaku Oxford Diffraction, 2020)
Empirical absorption correction using spherical harmonics,
implemented in SCALE3 ABSPACK scaling algorithm.
;
_exptl_crystal_colour 'dark red'
_exptl_crystal_colour_modifier dark
_exptl_crystal_colour_primary red
_exptl_crystal_density_diffrn 5.463
_exptl_crystal_description plate
_exptl_crystal_F_000 1068
_exptl_crystal_size_max 0.035
_exptl_crystal_size_mid 0.015
_exptl_crystal_size_min 0.01
_refine_diff_density_max 1.149
_refine_diff_density_min -1.369
_refine_diff_density_rms 0.408
_refine_ls_extinction_method none
_refine_ls_goodness_of_fit_ref 1.126
_refine_ls_hydrogen_treatment undef
_refine_ls_matrix_type full
_refine_ls_number_parameters 46
_refine_ls_number_reflns 1028
_refine_ls_number_restraints 0
_refine_ls_restrained_S_all 1.126
_refine_ls_R_factor_all 0.0303
_refine_ls_R_factor_gt 0.0295
_refine_ls_shift/su_max 0.001
_refine_ls_shift/su_mean 0.000
_refine_ls_structure_factor_coef Fsqd
_refine_ls_weighting_details 'w=1/[\s^2^(Fo^2^)+(0.0558P)^2^] where P=(Fo^2^+2Fc^2^)/3'
_refine_ls_weighting_scheme calc
_refine_ls_wR_factor_gt 0.0816
_refine_ls_wR_factor_ref 0.0824
_reflns_Friedel_coverage 0.000
_reflns_number_gt 971
_reflns_number_total 1028
_reflns_threshold_expression 'I > 2\s(I)'
_cod_data_source_file bm5146sup1.cif
_cod_data_source_block CsI4_3p05GPa
_cod_depositor_comments
;
The following automatic conversions were performed:

data name '_diffrn_measurement_specimen_suport' was replaced with
'_diffrn_measurement_specimen_support' as specified in the
replacement file 'data/replacement-values/replacement_tags.lst'.

Automatic conversion script
Id: cif_correct_tags 9268 2022-04-12 08:56:07Z antanas 
;
_cod_database_code 2022882
_cod_database_fobs_code 2022882
_shelx_shelxl_version_number 2017/1
_chemical_oxdiff_formula CsI4
_shelx_space_group_comment
;
The symmetry employed for this shelxl refinement is uniquely defined
by the following loop, which should always be used as a source of
symmetry information in preference to the above space-group names.
They are only intended as comments.
;
_reflns_odcompleteness_completeness 21.70
_reflns_odcompleteness_iscentric 1
_reflns_odcompleteness_theta 21.55
_olex2_refinement_description
;
;
_olex2_submission_special_instructions 'No special instructions were received'
_oxdiff_exptl_absorpt_empirical_details
;
Empirical correction (ABSPACK) includes:
- Absorption correction using spherical harmonics
- Frame scaling
- Detector area scaling
;
_oxdiff_exptl_absorpt_empirical_full_max 1.830
_oxdiff_exptl_absorpt_empirical_full_min 0.702

loop_
_space_group_symop_operation_xyz
'x, y, z'
'-x, y+1/2, -z+1/2'
'-x, -y, -z'
'x, -y-1/2, z-1/2'

loop_
_atom_site_label
_atom_site_type_symbol
_atom_site_fract_x
_atom_site_fract_y
_atom_site_fract_z
_atom_site_U_iso_or_equiv
_atom_site_adp_type
_atom_site_occupancy
_atom_site_site_symmetry_order
_atom_site_calc_flag
_atom_site_refinement_flags_posn
_atom_site_refinement_flags_adp
_atom_site_refinement_flags_occupancy
_atom_site_disorder_assembly
_atom_site_disorder_group
I2 I 0.38716(10) 0.71480(4) 0.39595(4) 0.0274(4) Uani 1 1 d . . . . .
Cs1 Cs 0.77851(11) 0.87947(4) 0.69126(4) 0.0311(4) Uani 1 1 d . . . . .
I1 I 0.56387(12) 0.91154(5) 0.30974(4) 0.0301(4) Uani 1 1 d . . . . .
I3 I 0.17398(11) 0.50188(4) 0.45203(4) 0.0296(4) Uani 1 1 d . . . . .
I4 I 1.05219(11) 0.64871(4) 0.99876(4) 0.0300(4) Uani 1 1 d . . . . .

loop_
_atom_site_aniso_label
_atom_site_aniso_U_11
_atom_site_aniso_U_22
_atom_site_aniso_U_33
_atom_site_aniso_U_23
_atom_site_aniso_U_13
_atom_site_aniso_U_12
I2 0.0302(11) 0.0271(2) 0.02646(19) -0.00160(9) 0.0139(3) 0.00165(19)
Cs1 0.0353(11) 0.0314(2) 0.0265(2) 0.00199(9) 0.0134(3) 0.0028(2)
I1 0.0289(13) 0.0358(2) 0.0282(2) 0.00173(11) 0.0148(4) -0.0021(2)
I3 0.0301(11) 0.0259(2) 0.0350(2) 0.00250(10) 0.0163(4) -0.0008(2)
I4 0.0299(12) 0.0278(2) 0.0320(2) 0.00211(10) 0.0131(4) 0.0044(2)

loop_
_atom_type_symbol
_atom_type_description
_atom_type_scat_dispersion_real
_atom_type_scat_dispersion_imag
_atom_type_scat_source
I I -2.2298 0.6770 'International Tables Vol C Tables 4.2.6.8 and 6.1.1.4'
Cs Cs -1.8030 0.7961 'International Tables Vol C Tables 4.2.6.8 and 6.1.1.4'

loop_
_geom_angle_atom_site_label_1
_geom_angle_atom_site_label_2
_geom_angle_atom_site_label_3
_geom_angle
_geom_angle_site_symmetry_1
_geom_angle_site_symmetry_3
_geom_angle_publ_flag
Cs1 I2 Cs1 90.962(19) 3_676 . ?
I1 I2 Cs1 62.14(2) . . ?
I1 I2 Cs1 67.52(2) . 3_676 ?
I1 I2 I3 173.35(3) . . ?
I3 I2 Cs1 111.03(3) . 3_676 ?
I3 I2 Cs1 124.500(16) . . ?
I2 Cs1 I2 89.038(19) 3_676 . ?
I2 Cs1 Cs1 45.789(13) 3_676 3_676 ?
I2 Cs1 Cs1 43.249(15) . 3_676 ?
I2 Cs1 I1 117.18(3) 3_676 4_576 ?
I2 Cs1 I4 103.735(17) 3_676 4_575 ?
I2 Cs1 I4 101.395(17) . 4_575 ?
I2 Cs1 I4 63.175(17) 3_676 2_756 ?
I1 Cs1 I2 43.871(16) 3_676 3_676 ?
I1 Cs1 I2 71.646(13) . 3_676 ?
I1 Cs1 I2 63.233(18) 4_576 . ?
I1 Cs1 I2 68.44(2) 3_676 . ?
I1 Cs1 I2 43.300(18) . . ?
I1 Cs1 Cs1 40.765(14) 3_676 3_676 ?
I1 Cs1 Cs1 42.481(17) . 3_676 ?
I1 Cs1 Cs1 89.43(3) 4_576 3_676 ?
I1 Cs1 I1 106.39(3) . 4_576 ?
I1 Cs1 I1 83.25(2) . 3_676 ?
I1 Cs1 I1 73.304(18) 3_676 4_576 ?
I1 Cs1 I3 134.15(3) . 4_676 ?
I1 Cs1 I3 74.490(13) . 3_666 ?
I1 Cs1 I3 148.19(3) . 2_656 ?
I1 Cs1 I4 134.925(15) 4_576 4_575 ?
I1 Cs1 I4 169.381(17) 4_576 2_756 ?
I1 Cs1 I4 143.741(14) 3_676 4_575 ?
I1 Cs1 I4 106.269(17) 3_676 2_756 ?
I1 Cs1 I4 68.21(2) . 4_575 ?
I1 Cs1 I4 147.549(19) . . ?
I1 Cs1 I4 63.234(18) . 2_756 ?
I3 Cs1 I2 123.18(3) 2_656 . ?
I3 Cs1 I2 96.507(18) 4_676 3_676 ?
I3 Cs1 I2 146.084(14) 3_666 3_676 ?
I3 Cs1 I2 172.48(2) 4_676 . ?
I3 Cs1 I2 80.566(14) 2_656 3_676 ?
I3 Cs1 I2 67.081(19) 3_666 . ?
I3 Cs1 Cs1 106.26(3) 2_656 3_676 ?
I3 Cs1 Cs1 106.83(2) 3_666 3_676 ?
I3 Cs1 Cs1 142.033(16) 4_676 3_676 ?
I3 Cs1 I1 119.069(17) 4_676 3_676 ?
I3 Cs1 I1 74.344(17) 3_666 4_576 ?
I3 Cs1 I1 65.80(2) 2_656 3_676 ?
I3 Cs1 I1 72.686(16) 2_656 4_576 ?
I3 Cs1 I1 133.18(3) 3_666 3_676 ?
I3 Cs1 I1 117.962(16) 4_676 4_576 ?
I3 Cs1 I3 63.03(3) 2_656 4_676 ?
I3 Cs1 I3 132.345(13) 2_656 3_666 ?
I3 Cs1 I3 105.74(2) 3_666 4_676 ?
I3 Cs1 I4 135.39(3) 2_656 4_575 ?
I3 Cs1 I4 71.82(2) 4_676 2_756 ?
I3 Cs1 I4 99.62(2) 3_666 2_756 ?
I3 Cs1 I4 117.142(18) 2_656 2_756 ?
I3 Cs1 I4 63.206(15) 2_656 . ?
I3 Cs1 I4 60.932(18) 3_666 4_575 ?
I3 Cs1 I4 73.425(14) 3_666 . ?
I3 Cs1 I4 72.39(2) 4_676 4_575 ?
I4 Cs1 I2 140.007(13) . 3_676 ?
I4 Cs1 I2 106.503(15) 2_756 . ?
I4 Cs1 I2 124.115(17) . . ?
I4 Cs1 Cs1 107.718(16) 4_575 3_676 ?
I4 Cs1 Cs1 83.939(16) 2_756 3_676 ?
I4 Cs1 Cs1 157.98(3) . 3_676 ?
I4 Cs1 I1 123.183(19) . 3_676 ?
I4 Cs1 I1 69.22(2) . 4_576 ?
I4 Cs1 I3 53.160(18) . 4_676 ?
I4 Cs1 I4 91.81(3) . 4_575 ?
I4 Cs1 I4 117.97(3) . 2_756 ?
I4 Cs1 I4 41.223(16) 2_756 4_575 ?
I2 I1 Cs1 68.61(3) . 3_676 ?
I2 I1 Cs1 101.595(19) . 4_575 ?
I2 I1 Cs1 74.56(2) . . ?
Cs1 I1 Cs1 100.46(3) . 4_575 ?
Cs1 I1 Cs1 96.75(2) . 3_676 ?
Cs1 I1 Cs1 157.10(2) 3_676 4_575 ?
I2 I3 Cs1 125.19(3) . 2_646 ?
I2 I3 Cs1 104.88(2) . 4_475 ?
I2 I3 Cs1 104.16(3) . 3_666 ?
Cs1 I3 Cs1 116.97(3) 2_646 4_475 ?
Cs1 I3 Cs1 100.018(10) 2_646 3_666 ?
Cs1 I3 Cs1 102.17(2) 3_666 4_475 ?
Cs1 I4 Cs1 138.778(16) 2_746 4_576 ?
Cs1 I4 Cs1 95.55(3) . 4_576 ?
Cs1 I4 Cs1 99.894(15) . 2_746 ?
I4 I4 Cs1 67.16(3) 3_767 4_576 ?
I4 I4 Cs1 112.30(4) 3_767 . ?
I4 I4 Cs1 71.62(2) 3_767 2_746 ?

loop_
_geom_bond_atom_site_label_1
_geom_bond_atom_site_label_2
_geom_bond_distance
_geom_bond_site_symmetry_2
_geom_bond_publ_flag
I2 Cs1 3.7748(6) 3_676 ?
I2 Cs1 3.9489(12) . ?
I2 I1 2.8097(10) . ?
I2 I3 2.9901(10) . ?
Cs1 Cs1 5.5085(17) 3_676 ?
Cs1 I1 3.7462(13) 3_676 ?
Cs1 I1 3.6220(7) . ?
Cs1 I1 3.7786(10) 4_576 ?
Cs1 I3 3.7306(13) 4_676 ?
Cs1 I3 3.7129(6) 3_666 ?
Cs1 I3 3.7126(5) 2_656 ?
Cs1 I4 3.9587(12) 4_575 ?
Cs1 I4 3.7210(8) . ?
Cs1 I4 3.8444(9) 2_756 ?
I4 I4 2.7490(11) 3_767 ?
